data_7704324
loop_
_publ_author_name
'Kong, Hui'
'He, Peipei'
'Yang, Zongfei'
'Xu, Qiaofei'
'Wang, Jiawei'
'Ban, Ran'
'Ma, Pengtao'
'Wang, Jingping'
'Niu, Jingyang'

_publ_section_title
;
 Selenotungstates incorporating organophosphonate ligands and metal ions:
 synthesis, characterization, magnetism and catalytic efficiency in the
 Knoevenagel condensation reaction.
;
_journal_issue 22
_journal_name_full 'Dalton transactions (Cambridge, England : 2003)'
_journal_page_first 7420
_journal_page_last 7425
_journal_paper_doi 10.1039/d0dt00444h
_journal_volume 49
_journal_year 2020
_chemical_formula_moiety 'C18 H24 Co4 Cs2 N6 Na2 O78 P6 Se2 W12, 9(O)'
_chemical_formula_sum 'C18 H24 Co4 Cs2 N6 Na2 O87 P6 Se2 W12'
_chemical_formula_weight 4813.89
_space_group_crystal_system triclinic
_space_group_IT_number 2
_space_group_name_Hall '-P 1'
_space_group_name_H-M_alt 'P -1'
_atom_sites_solution_hydrogens geom
_atom_sites_solution_primary dual
_audit_block_doi 10.5517/ccdc.csd.cc23h1f3
_audit_creation_date 2020-04-09
_audit_creation_method
;
Olex2 1.2
(compiled 2018.05.29 svn.r3508 for OlexSys, GUI svn.r5506)
;
_audit_update_record
;
2020-04-10 deposited with the CCDC.	2020-05-05 downloaded from the CCDC.
;
_cell_angle_alpha 91.1360(10)
_cell_angle_beta 103.4710(10)
_cell_angle_gamma 109.9070(10)
_cell_formula_units_Z 2
_cell_length_a 16.7391(10)
_cell_length_b 19.6892(13)
_cell_length_c 24.9113(15)
_cell_measurement_reflns_used 8803
_cell_measurement_temperature 296(2)
_cell_measurement_theta_max 24.99
_cell_measurement_theta_min 2.27
_cell_volume 7463.0(8)
_computing_cell_refinement 'SAINT v8.37A (Bruker, 2015)'
_computing_data_collection 'Bruker APEX2'
_computing_data_reduction 'SAINT v8.37A (Bruker, 2015)'
_computing_molecular_graphics 'Olex2 (Dolomanov et al., 2009)'
_computing_publication_material 'Olex2 (Dolomanov et al., 2009)'
_computing_structure_refinement 'ShelXL (Sheldrick, 2015)'
_computing_structure_solution 'ShelXT (Sheldrick, 2015)'
_diffrn_ambient_temperature 296.15
_diffrn_measured_fraction_theta_full 0.993
_diffrn_measured_fraction_theta_max 0.993
_diffrn_measurement_device_type 'Bruker APEX-II CCD'
_diffrn_measurement_method '\f and \w scans'
_diffrn_radiation_type MoK\a
_diffrn_radiation_wavelength 0.71073
_diffrn_reflns_av_R_equivalents 0.0362
_diffrn_reflns_av_unetI/netI 0.0860
_diffrn_reflns_Laue_measured_fraction_full 0.993
_diffrn_reflns_Laue_measured_fraction_max 0.993
_diffrn_reflns_limit_h_max 8
_diffrn_reflns_limit_h_min -19
_diffrn_reflns_limit_k_max 23
_diffrn_reflns_limit_k_min -20
_diffrn_reflns_limit_l_max 29
_diffrn_reflns_limit_l_min -29
_diffrn_reflns_number 38874
_diffrn_reflns_point_group_measured_fraction_full 0.993
_diffrn_reflns_point_group_measured_fraction_max 0.993
_diffrn_reflns_theta_full 25.100
_diffrn_reflns_theta_max 25.100
_diffrn_reflns_theta_min 1.389
_diffrn_standards_number 0
_exptl_absorpt_coefficient_mu 10.754
_exptl_absorpt_correction_T_max 0.7457
_exptl_absorpt_correction_T_min 0.3794
_exptl_absorpt_correction_type multi-scan
_exptl_absorpt_process_details
'SADABS-2016/2 (Bruker,2016/2) was used for absorption correction. wR2(int) was 0.1199 before and 0.0418 after correction. The Ratio of minimum to maximum transmission is 0.5088. The \l/2 correction factor is Not present.'
_exptl_crystal_colour red
_exptl_crystal_colour_primary red
_exptl_crystal_density_diffrn 2.142
_exptl_crystal_density_method 'not measured'
_exptl_crystal_description block
_exptl_crystal_F_000 4312
_exptl_crystal_size_max 0.39
_exptl_crystal_size_mid 0.36
_exptl_crystal_size_min 0.26
_refine_diff_density_max 3.216
_refine_diff_density_min -2.036
_refine_diff_density_rms 0.252
_refine_ls_extinction_method none
_refine_ls_goodness_of_fit_ref 1.026
_refine_ls_hydrogen_treatment constr
_refine_ls_matrix_type full
_refine_ls_number_parameters 1135
_refine_ls_number_reflns 26376
_refine_ls_number_restraints 94
_refine_ls_restrained_S_all 1.045
_refine_ls_R_factor_all 0.1025
_refine_ls_R_factor_gt 0.0609
_refine_ls_shift/su_max 0.001
_refine_ls_shift/su_mean 0.000
_refine_ls_structure_factor_coef Fsqd
_refine_ls_weighting_details 'w=1/[\s^2^(Fo^2^)+(0.0997P)^2^] where P=(Fo^2^+2Fc^2^)/3'
_refine_ls_weighting_scheme calc
_refine_ls_wR_factor_gt 0.1636
_refine_ls_wR_factor_ref 0.1923
_reflns_Friedel_coverage 0.000
_reflns_number_gt 15299
_reflns_number_total 26376
_reflns_threshold_expression 'I > 2\s(I)'
_cod_data_source_file d0dt00444h2.cif
_cod_data_source_block 1950874
_cod_depositor_comments 'Adding full bibliography for 7704323--7704325.cif.'
_cod_database_code 7704324
_shelx_shelxl_version_number 2018/3
_shelx_space_group_comment
;
The symmetry employed for this shelxl refinement is uniquely defined
by the following loop, which should always be used as a source of
symmetry information in preference to the above space-group names.
They are only intended as comments.
;
_olex2_refinement_description
;
1. Fixed Uiso
 At 1.2 times of:
  All C(H,H) groups
2. Restrained distances
 N2-C4 = N2-C5 = N4-C11 = N5-C14
 1.5 with sigma of 0.01
 N3-C7 = N3-C8 = C8-C9 = C5-C6 = C17-C18
 1.5 with sigma of 0.01
 C9-O3 = C6-O1
 1.2 with sigma of 0.01
 C9-O2 = C6-O5
 1.4 with sigma of 0.01
 C15-C14
 1.47 with sigma of 0.02
 Co2-C15
 2.6 with sigma of 0.04
 O1W-O7W = O7W-O13W
 2.7 with sigma of 0.04
 O7W-O34 = O9W-O72
 2.7 with sigma of 0.02
3. Rigid bond restraints
 P4, O69, Co3, N6, Co4, O1W, C3, O14, N1, C2, N2, C4
 with sigma for 1-2 distances of 0.01 and sigma for 1-3 distances of 0.01
4. Uiso/Uaniso restraints and constraints
Uanis(N2) \\sim Ueq, Uanis(N3) \\sim Ueq, Uanis(N5) \\sim Ueq, Uanis(N6) \\sim
Ueq, Uanis(C3) \\sim Ueq, Uanis(C11) \\sim Ueq, Uanis(C12) \\sim Ueq,
Uanis(O5W) \\sim Ueq, Uanis(O11W) \\sim Ueq: with sigma of 0.01 and sigma for
terminal atoms of 0.02
Uanis(Co2) \\sim Ueq, Uanis(Co3) \\sim Ueq: with sigma of 0.005 and sigma for
terminal atoms of 0.01
5. Others
 Fixed Sof: Co4(0.6) Co5(0.4)
 Fixed Uiso: O1(0.2134) O3(0.16389) O38(0.22065) C6(0.24174) C8(0.17584)
 C9(0.2532)
6.a Secondary CH2 refined with riding coordinates:
 C1(H1A,H1B), C2(H2A,H2B), C4(H4A,H4B), C5(H5A,H5B), C7(H7A,H7B), C8(H8A,H8B),
 C10(H10A,H10B), C11(H11A,H11B), C13(H13A,H13B), C14(H14A,H14B), C16(H16A,H16B),
  C17(H17A,H17B)
;
_olex2_submission_special_instructions 'No special instructions were received'

loop_
_space_group_symop_operation_xyz
'x, y, z'
'-x, -y, -z'

loop_
_atom_site_label
_atom_site_type_symbol
_atom_site_fract_x
_atom_site_fract_y
_atom_site_fract_z
_atom_site_U_iso_or_equiv
_atom_site_adp_type
_atom_site_occupancy
_atom_site_site_symmetry_order
_atom_site_calc_flag
_atom_site_refinement_flags_posn
_atom_site_refinement_flags_adp
_atom_site_refinement_flags_occupancy
_atom_site_disorder_assembly
_atom_site_disorder_group
W1 W 0.70400(6) 0.77099(4) 0.89203(3) 0.0643(2) Uani 1 1 d . . . . .
W2 W 0.60425(6) 0.60040(4) 0.82543(3) 0.0656(2) Uani 1 1 d . . . . .
W3 W 0.59854(6) 0.83675(4) 0.98312(3) 0.0644(2) Uani 1 1 d . . . . .
W4 W 0.40417(6) 0.72847(4) 1.00305(3) 0.0606(2) Uani 1 1 d . . . . .
W5 W 0.39581(6) 0.48290(4) 0.84562(3) 0.0660(3) Uani 1 1 d . . . . .
W6 W 0.29936(6) 0.54592(4) 0.93106(3) 0.0608(2) Uani 1 1 d . . . . .
W7 W 0.08432(5) 0.71415(4) 0.46821(3) 0.0564(2) Uani 1 1 d . . . . .
W8 W 0.28444(5) 0.86772(4) 0.47276(3) 0.0541(2) Uani 1 1 d . . . . .
W9 W -0.05853(5) 0.72698(4) 0.54088(3) 0.0513(2) Uani 1 1 d . . . . .
W10 W -0.00712(4) 0.89529(4) 0.62699(3) 0.04638(18) Uani 1 1 d . . . . .
W11 W 0.17973(5) 1.03841(4) 0.63347(3) 0.04850(19) Uani 1 1 d . . . . .
W12 W 0.33021(4) 1.02312(4) 0.55381(3) 0.04841(19) Uani 1 1 d . . . . .
Cs1 Cs -0.04810(8) 1.07416(7) 0.54643(5) 0.0728(4) Uani 1 1 d . . . . .
Cs2 Cs 0.60069(11) 0.61604(7) 1.00570(5) 0.0879(5) Uani 1 1 d . . . . .
Se2 Se 0.16269(10) 0.86123(8) 0.57744(6) 0.0430(4) Uani 1 1 d . . . . .
Se1 Se 0.47281(13) 0.67732(9) 0.88494(6) 0.0542(5) Uani 1 1 d . . . . .
Co1 Co 0.55347(16) 0.83730(14) 0.66574(10) 0.0597(7) Uani 1 1 d . . . . .
Co2 Co 0.2912(2) 0.92732(19) 0.84773(11) 0.0904(10) Uani 1 1 d D U . . .
Co3 Co 0.1300(2) 0.54282(16) 0.67472(11) 0.1074(13) Uani 1 1 d . U . . .
Co4 Co 0.2617(2) 0.70220(18) 0.71884(14) 0.0434(9) Uani 0.6 1 d . U P A 1
Co5 Co 0.3012(3) 0.8167(3) 0.7628(2) 0.0420(13) Uani 0.4 1 d . . P A 2
P1 P 0.5790(3) 0.7424(3) 0.7604(2) 0.0596(13) Uani 1 1 d . . . . .
P2 P 0.4094(4) 0.8501(2) 0.90938(19) 0.0600(13) Uani 1 1 d . . . . .
P3 P 0.2401(4) 0.5517(2) 0.79309(18) 0.0647(15) Uani 1 1 d . . . . .
P4 P 0.4189(3) 0.8993(3) 0.60115(19) 0.0523(12) Uani 1 1 d . U . . .
P5 P 0.1730(3) 0.9228(2) 0.73140(17) 0.0484(11) Uani 1 1 d . . . . .
P6 P 0.0908(3) 0.6504(2) 0.59334(19) 0.0518(12) Uani 1 1 d . . . . .
N1 N 0.6803(11) 0.8216(10) 0.6944(6) 0.077(4) Uani 1 1 d . U . . .
N2 N 0.3299(13) 0.9367(12) 0.9445(10) 0.136(8) Uani 1 1 d D U . . .
N3 N 0.1147(12) 0.4432(9) 0.7148(6) 0.098(6) Uani 1 1 d D U . . .
N4 N 0.5761(9) 0.8911(8) 0.5936(6) 0.065(4) Uani 1 1 d D . . . .
N5 N 0.2124(12) 0.9945(10) 0.8366(8) 0.094(6) Uani 1 1 d D U . . .
N6 N 0.0787(13) 0.5071(10) 0.5881(7) 0.104(6) Uani 1 1 d . U . . .
O1 O 0.1371(17) 0.7758(14) 0.9469(11) 0.213 Uiso 1 1 d D . . . .
O2 O 0.0242(14) 0.5218(11) 0.6883(9) 0.160(8) Uiso 1 1 d D . . . .
O3 O -0.1026(13) 0.4122(12) 0.6989(9) 0.164 Uiso 1 1 d D . . . .
O4 O 0.7531(18) 0.9911(15) 0.7758(11) 0.199(11) Uiso 1 1 d . . . . .
O5 O 0.1817(14) 0.8452(12) 0.8757(9) 0.156(8) Uiso 1 1 d D . . . .
O6 O 0.6524(9) 0.9309(7) 1.0003(7) 0.101(5) Uani 1 1 d . . . . .
O7 O 0.7906(9) 0.8370(8) 0.8820(6) 0.090(4) Uani 1 1 d . . . . .
O8 O 0.3542(10) 0.4044(6) 0.8027(5) 0.089(5) Uani 1 1 d . . . . .
O9 O 0.3196(10) 0.5358(6) 0.7875(4) 0.074(4) Uani 1 1 d . . . . .
O10 O 0.6311(11) 0.5638(8) 0.7728(6) 0.100(5) Uani 1 1 d . . . . .
O11 O 0.3370(9) 0.7507(7) 1.0367(5) 0.075(4) Uani 1 1 d . . . . .
O12 O 0.1974(10) 0.5049(7) 0.9376(5) 0.090(5) Uani 1 1 d . . . . .
O13 O 0.3231(8) 0.6464(6) 0.9531(4) 0.061(3) Uani 1 1 d . . . . .
O14 O 0.6249(10) 0.9331(8) 0.7180(6) 0.088(4) Uani 1 1 d . U . . .
O15 O 0.6409(10) 0.5598(7) 0.8807(5) 0.092(5) Uani 1 1 d . . . . .
O16 O 0.5729(8) 0.6724(6) 0.8851(5) 0.062(3) Uani 1 1 d . . . . .
O17 O 0.3619(8) 0.8583(6) 0.8513(5) 0.069(4) Uani 1 1 d . . . . .
O18 O 0.3019(8) 0.4707(6) 0.8834(4) 0.066(4) Uani 1 1 d . . . . .
O19 O 0.6436(8) 0.8240(6) 0.9198(5) 0.062(3) Uani 1 1 d . . . . .
O20 O 0.4653(10) 0.4631(7) 0.8981(4) 0.083(4) Uani 1 1 d . . . . .
O21 O 0.4249(8) 0.5909(6) 0.8991(4) 0.058(3) Uani 1 1 d . . . . .
O22 O 0.5004(7) 0.7204(6) 0.9501(4) 0.055(3) Uani 1 1 d . . . . .
O23 O 0.6989(8) 0.6908(7) 0.8422(5) 0.067(3) Uani 1 1 d . . . . .
O24 O 0.7448(8) 0.7409(7) 0.9519(5) 0.074(4) Uani 1 1 d . . . . .
O25 O 0.6607(9) 0.8008(7) 1.0305(5) 0.081(4) Uani 1 1 d . . . . .
O26 O 0.3620(9) 0.5287(7) 0.9905(5) 0.077(4) Uani 1 1 d . . . . .
O27 O 0.5006(8) 0.8192(6) 1.0174(4) 0.065(3) Uani 1 1 d . . . . .
O28 O 0.5113(8) 0.7695(6) 0.7259(5) 0.062(3) Uani 1 1 d . . . . .
O29 O 0.4516(9) 0.6827(7) 1.0494(4) 0.077(4) Uani 1 1 d . . . . .
O30 O 0.6223(8) 0.7885(6) 0.8176(5) 0.069(4) Uani 1 1 d . . . . .
O31 O 0.5022(9) 0.8560(7) 0.9117(5) 0.072(4) Uani 1 1 d . . . . .
O32 O 0.4797(9) 0.5424(6) 0.8129(4) 0.064(4) Uani 1 1 d . . . . .
O33 O 0.3569(8) 0.7776(6) 0.9301(5) 0.068(4) Uani 1 1 d . . . . .
O34 O 0.5435(7) 0.6637(6) 0.7696(4) 0.062(3) Uani 1 1 d D . . . .
O35 O 0.2509(8) 0.5830(6) 0.8508(4) 0.064(3) Uani 1 1 d . . . . .
O36 O 0.2166(7) 0.5999(5) 0.7484(4) 0.055(3) Uani 1 1 d . . . . .
O37 O 0.0896(7) 0.8716(6) 0.6938(4) 0.048(3) Uani 1 1 d . . . . .
O38 O 0.4117(19) 1.1365(16) 0.8253(12) 0.221 Uiso 1 1 d . . . . .
O39 O 0.3010(17) 0.5117(13) 0.5743(10) 0.174(9) Uiso 1 1 d . . . . .
O40 O 0.4877(14) 0.7136(12) 0.5193(9) 0.152(8) Uiso 1 1 d . . . . .
O41 O 0.2191(14) 0.5157(12) 0.6441(10) 0.162(8) Uiso 1 1 d . . . . .
O42 O 0.3873(14) 1.0118(12) 0.8321(9) 0.149(7) Uiso 1 1 d . . . . .
O43 O -0.1477(9) 0.6573(8) 0.5509(6) 0.093(5) Uani 1 1 d . . . . .
O44 O 0.0838(9) 0.6366(7) 0.4339(6) 0.087(4) Uani 1 1 d . . . . .
O45 O 0.2228(8) 1.1180(6) 0.6768(5) 0.069(4) Uani 1 1 d . . . . .
O46 O 0.3477(9) 0.8439(7) 0.4370(5) 0.077(4) Uani 1 1 d . . . . .
O47 O 0.4239(8) 1.0969(6) 0.5735(5) 0.074(4) Uani 1 1 d . . . . .
O48 O 0.5120(10) 0.7485(8) 0.6068(5) 0.090(5) Uani 1 1 d . . . . .
O49 O -0.0800(8) 0.8842(7) 0.6680(5) 0.073(4) Uani 1 1 d . . . . .
O50 O 0.0782(6) 0.8024(5) 0.5293(4) 0.043(3) Uani 1 1 d . . . . .
O51 O -0.0231(7) 0.6727(6) 0.4929(4) 0.055(3) Uani 1 1 d . . . . .
O52 O 0.1538(7) 0.6454(5) 0.6469(4) 0.052(3) Uani 1 1 d . . . . .
O53 O -0.0286(7) 0.7956(5) 0.6030(4) 0.050(3) Uani 1 1 d . . . . .
O54 O 0.0403(9) 0.7556(7) 0.4140(5) 0.082(4) Uani 1 1 d . . . . .
O55 O 0.4374(7) 0.8595(6) 0.6511(5) 0.060(3) Uani 1 1 d . . . . .
O56 O 0.2192(7) 0.9087(5) 0.5346(4) 0.047(3) Uani 1 1 d . . . . .
O57 O 0.2131(8) 0.8922(6) 0.4198(4) 0.066(4) Uani 1 1 d . . . . .
O58 O -0.0633(8) 0.9144(6) 0.5648(5) 0.066(4) Uani 1 1 d . . . . .
O59 O -0.1055(7) 0.7730(6) 0.4931(5) 0.061(3) Uani 1 1 d . . . . .
O60 O 0.2027(7) 0.7747(6) 0.4813(4) 0.051(3) Uani 1 1 d . . . . .
O61 O 0.2630(7) 1.0539(6) 0.5051(5) 0.060(3) Uani 1 1 d . . . . .
O62 O 0.2789(7) 1.0298(5) 0.6141(5) 0.054(3) Uani 1 1 d . . . . .
O63 O 0.3584(7) 0.9661(6) 0.5027(5) 0.054(3) Uani 1 1 d . . . . .
O64 O 0.1376(8) 1.0657(6) 0.5715(5) 0.068(4) Uani 1 1 d . . . . .
O65 O 0.0712(7) 0.9938(5) 0.6525(4) 0.051(3) Uani 1 1 d . . . . .
O66 O 0.1139(6) 0.9206(5) 0.5911(4) 0.043(3) Uani 1 1 d . . . . .
O67 O 0.2303(7) 0.8839(5) 0.7655(4) 0.053(3) Uani 1 1 d . . . . .
O68 O 0.0304(7) 0.6892(6) 0.6044(4) 0.055(3) Uani 1 1 d . . . . .
O69 O 0.3566(7) 0.8466(6) 0.5525(5) 0.061(3) Uani 1 1 d . U . . .
O70 O 0.1414(7) 0.6860(5) 0.5509(4) 0.052(3) Uani 1 1 d . . . . .
O71 O 0.2256(7) 0.9772(6) 0.6997(4) 0.055(3) Uani 1 1 d . . . . .
O72 O 0.3846(6) 0.9567(5) 0.6128(4) 0.049(3) Uani 1 1 d D . . . .
C1 C 0.6609(12) 0.7530(11) 0.7221(8) 0.074(6) Uani 1 1 d . . . . .
H1A H 0.714682 0.752979 0.747300 0.089 Uiso 1 1 calc R . . . .
H1B H 0.640640 0.711770 0.694127 0.089 Uiso 1 1 calc R . . . .
C2 C 0.7414(13) 0.8872(11) 0.7338(9) 0.080(5) Uani 1 1 d . U . . .
H2A H 0.761316 0.871216 0.769391 0.095 Uiso 1 1 calc R . . . .
H2B H 0.792593 0.909778 0.719737 0.095 Uiso 1 1 calc R . . . .
C3 C 0.703(2) 0.9419(16) 0.7425(12) 0.109(7) Uani 1 1 d . U . . .
C4 C 0.4162(12) 0.9274(9) 0.9506(6) 0.066(5) Uani 1 1 d D U . . .
H4A H 0.439954 0.923129 0.989261 0.080 Uiso 1 1 calc R . . . .
H4B H 0.456685 0.970428 0.940383 0.080 Uiso 1 1 calc R . . . .
C5 C 0.2644(16) 0.8833(14) 0.9703(10) 0.125(10) Uiso 1 1 d D . . . .
H5A H 0.242263 0.910492 0.992194 0.150 Uiso 1 1 calc R . . . .
H5B H 0.295394 0.858328 0.995592 0.150 Uiso 1 1 calc R . . . .
C6 C 0.187(2) 0.8266(19) 0.9303(10) 0.242 Uiso 1 1 d D . . . .
C7 C 0.1459(13) 0.4674(10) 0.7764(6) 0.078(6) Uiso 1 1 d D . . . .
H7A H 0.161568 0.429754 0.795883 0.093 Uiso 1 1 calc R . . . .
H7B H 0.098303 0.473994 0.789271 0.093 Uiso 1 1 calc R . . . .
C8 C 0.0186(13) 0.4024(18) 0.6925(15) 0.176 Uiso 1 1 d D . . . .
H8A H -0.000445 0.362030 0.713920 0.211 Uiso 1 1 calc R . . . .
H8B H 0.006725 0.383040 0.654232 0.211 Uiso 1 1 calc R . . . .
C9 C -0.031(2) 0.4525(15) 0.696(2) 0.253 Uiso 1 1 d D . . . .
C10 C 0.5225(12) 0.9414(10) 0.5848(8) 0.070(5) Uiso 1 1 d . . . . .
H10A H 0.512502 0.952119 0.546476 0.084 Uiso 1 1 calc R . . . .
H10B H 0.555243 0.986908 0.608341 0.084 Uiso 1 1 calc R . . . .
C11 C 0.5484(13) 0.8364(9) 0.5442(7) 0.072(5) Uani 1 1 d D U . . .
H11A H 0.504307 0.846068 0.515696 0.087 Uiso 1 1 calc R . . . .
H11B H 0.598704 0.841984 0.529294 0.087 Uiso 1 1 calc R . . . .
C12 C 0.5130(17) 0.7620(14) 0.5568(11) 0.100(8) Uani 1 1 d . U . . .
C13 C 0.1413(12) 0.9673(10) 0.7844(6) 0.062(5) Uani 1 1 d . . . . .
H13A H 0.125922 1.007663 0.769593 0.074 Uiso 1 1 calc R . . . .
H13B H 0.089558 0.932918 0.792792 0.074 Uiso 1 1 calc R . . . .
C14 C 0.2705(19) 1.0702(13) 0.8352(15) 0.176(14) Uiso 1 1 d D . . . .
H14A H 0.251659 1.088677 0.800498 0.212 Uiso 1 1 calc R . . . .
H14B H 0.272507 1.102250 0.865909 0.212 Uiso 1 1 calc R . . . .
C15 C 0.356(2) 1.0617(16) 0.8402(15) 0.162(13) Uiso 1 1 d D . . . .
C16 C 0.0249(12) 0.5547(7) 0.5673(7) 0.062(5) Uani 1 1 d . . . . .
H16A H -0.028263 0.539691 0.580192 0.074 Uiso 1 1 calc R . . . .
H16B H 0.008178 0.549217 0.527013 0.074 Uiso 1 1 calc R . . . .
C17 C 0.1563(18) 0.5039(18) 0.5557(12) 0.147(11) Uiso 1 1 d D . . . .
H17A H 0.135140 0.457612 0.533003 0.176 Uiso 1 1 calc R . . . .
H17B H 0.165306 0.541963 0.531169 0.176 Uiso 1 1 calc R . . . .
C18 C 0.243(2) 0.5130(18) 0.5958(15) 0.145(12) Uiso 1 1 d D . . . .
Na1 Na 0.5969(6) 0.4370(4) 0.9120(3) 0.086(3) Uani 1 1 d . . . . .
Na2 Na -0.1952(5) 0.8542(4) 0.4930(3) 0.082(2) Uani 1 1 d . . . . .
O1W O 0.3473(11) 0.6791(9) 0.6794(8) 0.125(6) Uani 1 1 d D U . . .
O2W O 0.2761(11) 0.7991(7) 0.6831(6) 0.094(5) Uani 1 1 d . . . . .
O3W O 0.1864(10) 0.7324(7) 0.7669(6) 0.091(4) Uani 1 1 d . . . . .
O4W O 0.3660(9) 0.7476(7) 0.7787(6) 0.083(4) Uani 1 1 d . . . . .
O5W O -0.2201(11) 0.9604(11) 0.6186(7) 0.134(7) Uani 1 1 d . U . . .
O6W O 0.0290(7) 0.7340(5) 0.6998(5) 0.052(3) Uani 1 1 d . . . . .
O7W O 0.3965(7) 0.5728(6) 0.7118(4) 0.055(3) Uani 1 1 d D . . . .
O8W O 0.1992(9) 0.6918(6) 0.8696(5) 0.075(4) Uani 1 1 d . . . . .
O9W O 0.3902(9) 1.0109(8) 0.7100(5) 0.088(4) Uani 1 1 d D . . . .
O10W O 0.2846(12) 0.6586(10) 0.4360(8) 0.142(7) Uani 1 1 d . . . . .
O11W O -0.2499(12) 0.8045(11) 0.5802(9) 0.147(7) Uani 1 1 d . U . . .
O12W O 0.5837(13) 0.9059(11) 0.8379(8) 0.144(7) Uiso 1 1 d . . . . .
O13W O 0.4628(14) 0.6074(12) 0.6242(9) 0.169(8) Uiso 1 1 d D . . . .
O14W O 0.3081(11) 0.7004(10) 0.5661(7) 0.122(6) Uiso 1 1 d . . . . .
O15W O 0.4289(19) 0.8992(16) 0.7579(12) 0.235(13) Uiso 1 1 d . . . . .

loop_
_atom_site_aniso_label
_atom_site_aniso_U_11
_atom_site_aniso_U_22
_atom_site_aniso_U_33
_atom_site_aniso_U_23
_atom_site_aniso_U_13
_atom_site_aniso_U_12
W1 0.0802(6) 0.0591(5) 0.0638(5) 0.0169(4) 0.0187(4) 0.0364(4)
W2 0.1097(7) 0.0598(5) 0.0476(4) 0.0177(4) 0.0220(4) 0.0535(5)
W3 0.0802(6) 0.0460(4) 0.0628(5) -0.0093(4) 0.0092(4) 0.0240(4)
W4 0.0887(6) 0.0564(5) 0.0362(4) 0.0008(3) 0.0126(4) 0.0274(4)
W5 0.1221(7) 0.0382(4) 0.0383(4) 0.0110(3) 0.0132(4) 0.0335(4)
W6 0.0919(6) 0.0460(4) 0.0386(4) 0.0145(3) 0.0114(4) 0.0200(4)
W7 0.0733(5) 0.0414(4) 0.0470(4) -0.0014(3) 0.0171(4) 0.0101(4)
W8 0.0616(5) 0.0521(4) 0.0556(4) 0.0192(3) 0.0238(4) 0.0223(4)
W9 0.0448(4) 0.0463(4) 0.0496(4) 0.0011(3) 0.0044(3) 0.0048(3)
W10 0.0447(4) 0.0497(4) 0.0454(4) 0.0064(3) 0.0069(3) 0.0207(3)
W11 0.0489(4) 0.0375(4) 0.0540(4) 0.0036(3) -0.0015(3) 0.0188(3)
W12 0.0452(4) 0.0404(4) 0.0542(4) 0.0206(3) 0.0054(3) 0.0123(3)
Cs1 0.0666(8) 0.0767(9) 0.0777(9) 0.0196(7) 0.0064(7) 0.0361(7)
Cs2 0.1391(13) 0.0688(9) 0.0586(8) 0.0266(7) 0.0162(8) 0.0451(8)
Se2 0.0441(10) 0.0372(9) 0.0454(9) 0.0063(7) 0.0076(7) 0.0139(7)
Se1 0.0861(14) 0.0403(9) 0.0377(9) 0.0068(7) 0.0123(9) 0.0264(9)
Co1 0.0624(16) 0.0715(17) 0.0636(15) 0.0369(13) 0.0253(12) 0.0390(13)
Co2 0.091(2) 0.123(2) 0.0605(16) -0.0370(16) -0.0210(14) 0.0727(18)
Co3 0.138(3) 0.0626(17) 0.0487(15) 0.0210(13) -0.0169(16) -0.0289(17)
Co4 0.057(2) 0.0322(18) 0.0355(18) 0.0037(15) 0.0017(16) 0.0150(16)
Co5 0.053(3) 0.039(3) 0.033(3) 0.009(2) 0.005(2) 0.019(3)
P1 0.072(4) 0.066(3) 0.059(3) 0.031(3) 0.027(3) 0.039(3)
P2 0.090(4) 0.040(3) 0.051(3) 0.000(2) 0.011(3) 0.029(3)
P3 0.099(4) 0.039(3) 0.035(2) 0.009(2) -0.001(3) 0.011(3)
P4 0.052(3) 0.061(3) 0.057(3) 0.033(2) 0.022(2) 0.029(2)
P5 0.058(3) 0.053(3) 0.038(2) 0.000(2) 0.002(2) 0.030(2)
P6 0.059(3) 0.030(2) 0.056(3) 0.003(2) 0.010(2) 0.006(2)
N1 0.091(13) 0.096(11) 0.068(11) 0.043(8) 0.021(9) 0.060(10)
N2 0.138(11) 0.133(11) 0.145(12) -0.001(8) 0.029(8) 0.063(9)
N3 0.108(9) 0.085(9) 0.066(8) 0.038(7) 0.004(7) 0.001(7)
N4 0.062(10) 0.067(10) 0.080(11) 0.034(9) 0.020(8) 0.036(8)
N5 0.088(9) 0.093(9) 0.104(9) -0.010(7) 0.009(7) 0.046(7)
N6 0.125(10) 0.084(9) 0.083(7) 0.011(7) 0.004(7) 0.026(7)
O6 0.082(10) 0.061(9) 0.134(13) -0.038(9) -0.002(9) 0.015(8)
O7 0.093(11) 0.082(10) 0.097(11) 0.008(8) 0.033(9) 0.028(8)
O8 0.156(14) 0.034(7) 0.078(9) -0.004(6) 0.020(9) 0.044(8)
O9 0.132(12) 0.063(8) 0.022(6) 0.004(5) -0.008(7) 0.047(8)
O10 0.157(15) 0.093(11) 0.077(10) 0.010(8) 0.050(10) 0.066(10)
O11 0.099(10) 0.088(10) 0.044(7) -0.001(6) 0.018(7) 0.042(8)
O12 0.117(12) 0.050(8) 0.077(9) 0.002(7) 0.023(8) 0.000(8)
O13 0.086(9) 0.061(8) 0.035(6) -0.005(5) 0.014(6) 0.025(7)
O14 0.087(10) 0.084(10) 0.111(12) 0.033(9) 0.030(8) 0.048(8)
O15 0.156(14) 0.079(10) 0.059(8) 0.012(7) 0.009(8) 0.077(10)
O16 0.091(10) 0.040(7) 0.057(7) 0.006(5) 0.026(7) 0.020(6)
O17 0.092(10) 0.044(7) 0.058(8) -0.003(6) 0.002(7) 0.020(6)
O18 0.086(9) 0.045(7) 0.039(6) 0.020(5) -0.005(6) 0.000(6)
O19 0.072(9) 0.047(7) 0.071(8) 0.011(6) 0.023(7) 0.022(6)
O20 0.168(14) 0.063(8) 0.040(7) 0.028(6) 0.017(8) 0.072(9)
O21 0.085(9) 0.046(7) 0.041(6) 0.009(5) 0.016(6) 0.018(6)
O22 0.071(8) 0.049(7) 0.039(6) -0.008(5) 0.007(6) 0.019(6)
O23 0.090(10) 0.072(8) 0.074(8) 0.027(7) 0.047(7) 0.054(7)
O24 0.086(10) 0.073(9) 0.062(8) 0.028(7) -0.003(7) 0.042(7)
O25 0.104(11) 0.092(10) 0.038(7) 0.006(7) -0.012(7) 0.043(8)
O26 0.120(11) 0.070(9) 0.054(7) 0.036(7) 0.030(7) 0.043(8)
O27 0.099(10) 0.059(8) 0.032(6) -0.016(5) 0.007(6) 0.029(7)
O28 0.067(8) 0.070(8) 0.064(8) 0.031(6) 0.025(6) 0.039(6)
O29 0.118(11) 0.076(9) 0.036(7) 0.018(6) 0.015(7) 0.035(8)
O30 0.094(10) 0.064(8) 0.075(9) 0.032(7) 0.033(7) 0.049(7)
O31 0.090(10) 0.079(9) 0.069(8) 0.020(7) 0.028(7) 0.053(8)
O32 0.120(11) 0.050(7) 0.038(6) 0.004(5) 0.011(6) 0.057(7)
O33 0.098(10) 0.056(8) 0.050(7) 0.006(6) 0.013(7) 0.030(7)
O34 0.090(9) 0.059(7) 0.056(7) 0.029(6) 0.016(6) 0.048(7)
O35 0.086(9) 0.045(7) 0.047(7) 0.013(5) -0.003(6) 0.019(6)
O36 0.085(9) 0.024(5) 0.041(6) 0.011(5) 0.004(6) 0.010(5)
O37 0.045(7) 0.051(7) 0.049(6) 0.007(5) 0.001(5) 0.026(5)
O43 0.071(10) 0.087(11) 0.081(10) -0.003(8) 0.017(8) -0.019(8)
O44 0.097(11) 0.064(9) 0.085(10) -0.026(7) 0.029(8) 0.008(8)
O45 0.086(9) 0.043(7) 0.064(8) -0.010(6) 0.002(7) 0.018(6)
O46 0.083(10) 0.084(10) 0.077(9) 0.013(7) 0.031(7) 0.037(8)
O47 0.063(8) 0.057(8) 0.087(9) 0.027(7) 0.021(7) -0.003(6)
O48 0.135(13) 0.095(11) 0.058(8) 0.040(8) 0.046(8) 0.047(9)
O49 0.066(9) 0.078(9) 0.084(9) 0.014(7) 0.019(7) 0.037(7)
O50 0.040(6) 0.036(6) 0.046(6) -0.001(5) 0.009(5) 0.005(5)
O51 0.039(7) 0.049(7) 0.058(7) -0.004(5) 0.008(5) -0.007(5)
O52 0.055(7) 0.041(6) 0.042(6) -0.004(5) -0.004(5) 0.009(5)
O53 0.053(7) 0.041(6) 0.049(6) 0.001(5) 0.003(5) 0.014(5)
O54 0.097(11) 0.093(10) 0.040(7) 0.012(7) 0.000(7) 0.024(8)
O55 0.061(8) 0.073(8) 0.067(8) 0.043(6) 0.032(6) 0.039(6)
O56 0.051(7) 0.033(6) 0.063(7) 0.009(5) 0.017(5) 0.019(5)
O57 0.061(8) 0.071(8) 0.048(7) 0.013(6) 0.001(6) 0.007(6)
O58 0.060(8) 0.067(8) 0.060(7) 0.017(6) -0.010(6) 0.025(6)
O59 0.060(8) 0.050(7) 0.064(8) 0.004(6) -0.005(6) 0.024(6)
O60 0.057(7) 0.052(7) 0.046(6) 0.008(5) 0.024(5) 0.014(6)
O61 0.066(8) 0.061(8) 0.060(7) 0.025(6) 0.010(6) 0.033(6)
O62 0.056(7) 0.032(6) 0.068(7) 0.011(5) 0.001(6) 0.017(5)
O63 0.053(7) 0.051(7) 0.074(8) 0.041(6) 0.032(6) 0.027(6)
O64 0.067(8) 0.055(7) 0.077(9) 0.022(6) 0.000(7) 0.026(6)
O65 0.056(7) 0.037(6) 0.058(7) -0.001(5) 0.005(5) 0.022(5)
O66 0.046(7) 0.044(6) 0.036(6) 0.002(5) 0.007(5) 0.015(5)
O67 0.074(8) 0.045(6) 0.042(6) 0.003(5) -0.001(6) 0.034(6)
O68 0.071(8) 0.048(7) 0.056(7) 0.008(5) 0.025(6) 0.028(6)
O69 0.063(8) 0.061(7) 0.070(7) 0.041(5) 0.025(6) 0.032(6)
O70 0.062(8) 0.043(6) 0.060(7) 0.020(5) 0.021(6) 0.028(5)
O71 0.049(7) 0.057(7) 0.044(6) 0.004(5) -0.016(5) 0.021(6)
O72 0.045(7) 0.049(7) 0.047(6) 0.017(5) -0.002(5) 0.018(5)
C1 0.053(13) 0.084(15) 0.088(15) -0.004(12) 0.025(11) 0.023(11)
C2 0.067(13) 0.092(13) 0.095(14) 0.062(9) 0.036(10) 0.035(9)
C3 0.106(10) 0.114(10) 0.109(11) 0.000(8) 0.021(8) 0.048(8)
C4 0.107(13) 0.052(11) 0.033(9) -0.014(8) 0.005(10) 0.029(10)
C11 0.076(9) 0.079(9) 0.077(9) 0.033(7) 0.029(7) 0.040(7)
C12 0.109(11) 0.090(11) 0.095(11) 0.001(8) 0.033(8) 0.023(8)
C13 0.070(13) 0.072(12) 0.032(9) -0.018(8) -0.011(8) 0.028(10)
C16 0.085(14) 0.014(7) 0.066(11) -0.006(7) -0.011(10) 0.011(8)
Na1 0.130(7) 0.073(5) 0.059(5) 0.020(4) 0.021(5) 0.042(5)
Na2 0.079(6) 0.073(5) 0.090(6) 0.019(4) -0.002(4) 0.035(4)
O1W 0.106(13) 0.106(13) 0.188(18) 0.009(12) 0.072(12) 0.046(10)
O2W 0.158(14) 0.068(9) 0.102(11) 0.044(8) 0.069(10) 0.074(9)
O3W 0.111(12) 0.063(9) 0.105(12) 0.002(8) 0.035(9) 0.034(8)
O4W 0.074(10) 0.088(10) 0.096(10) 0.023(8) 0.006(8) 0.049(8)
O5W 0.100(11) 0.181(15) 0.119(12) 0.053(11) 0.040(9) 0.040(10)
O6W 0.060(7) 0.032(6) 0.072(8) 0.012(5) 0.031(6) 0.018(5)
O7W 0.069(8) 0.062(7) 0.045(6) 0.014(5) 0.020(6) 0.033(6)
O8W 0.090(10) 0.054(8) 0.097(10) 0.015(7) 0.030(8) 0.041(7)
O9W 0.092(11) 0.104(11) 0.098(11) 0.036(9) 0.049(9) 0.054(9)
O10W 0.127(15) 0.125(15) 0.189(19) -0.059(14) 0.033(13) 0.072(12)
O11W 0.116(12) 0.170(15) 0.182(15) 0.067(12) 0.051(11) 0.074(11)

loop_
_atom_type_symbol
_atom_type_description
_atom_type_scat_dispersion_real
_atom_type_scat_dispersion_imag
_atom_type_scat_source
C C 0.0033 0.0016 'International Tables Vol C Tables 4.2.6.8 and 6.1.1.4'
H H 0.0000 0.0000 'International Tables Vol C Tables 4.2.6.8 and 6.1.1.4'
Co Co 0.3494 0.9721 'International Tables Vol C Tables 4.2.6.8 and 6.1.1.4'
Cs Cs -0.3680 2.1192 'International Tables Vol C Tables 4.2.6.8 and 6.1.1.4'
N N 0.0061 0.0033 'International Tables Vol C Tables 4.2.6.8 and 6.1.1.4'
Na Na 0.0362 0.0249 'International Tables Vol C Tables 4.2.6.8 and 6.1.1.4'
O O 0.0106 0.0060 'International Tables Vol C Tables 4.2.6.8 and 6.1.1.4'
P P 0.1023 0.0942 'International Tables Vol C Tables 4.2.6.8 and 6.1.1.4'
Se Se -0.0929 2.2259 'International Tables Vol C Tables 4.2.6.8 and 6.1.1.4'
W W -0.8490 6.8722 'International Tables Vol C Tables 4.2.6.8 and 6.1.1.4'

loop_
_geom_angle_atom_site_label_1
_geom_angle_atom_site_label_2
_geom_angle_atom_site_label_3
_geom_angle
_geom_angle_site_symmetry_1
_geom_angle_site_symmetry_3
_geom_angle_publ_flag
O7 W1 Cs2 146.0(5) . . ?
O7 W1 O16 167.5(6) . . ?
O7 W1 O19 102.0(6) . . ?
O7 W1 O23 100.8(6) . . ?
O7 W1 O24 103.7(7) . . ?
O7 W1 O30 90.7(6) . . ?
O16 W1 Cs2 45.2(3) . . ?
O19 W1 Cs2 83.0(3) . . ?
O19 W1 O16 83.2(5) . . ?
O19 W1 O23 148.5(5) . . ?
O19 W1 O30 77.5(5) . . ?
O23 W1 Cs2 90.0(3) . . ?
O23 W1 O16 70.4(5) . . ?
O23 W1 O30 80.8(5) . . ?
O24 W1 Cs2 42.7(5) . . ?
O24 W1 O16 86.5(5) . . ?
O24 W1 O19 99.0(6) . . ?
O24 W1 O23 96.3(6) . . ?
O24 W1 O30 165.6(6) . . ?
O30 W1 Cs2 123.0(3) . . ?
O30 W1 O16 79.3(4) . . ?
O10 W2 Cs2 149.5(5) . . ?
O10 W2 O16 166.8(6) . . ?
O10 W2 O23 99.1(7) . . ?
O10 W2 O32 101.8(6) . . ?
O10 W2 O34 91.9(6) . . ?
O15 W2 Cs2 46.8(5) . . ?
O15 W2 O10 102.7(7) . . ?
O15 W2 O16 88.7(5) . . ?
O15 W2 O23 97.6(6) . . ?
O15 W2 O32 96.7(6) . . ?
O15 W2 O34 165.3(6) . . ?
O16 W2 Cs2 42.4(3) . . ?
O23 W2 Cs2 87.4(3) . . ?
O23 W2 O16 72.5(4) . . ?
O23 W2 O32 151.4(5) . . ?
O23 W2 O34 81.4(4) . . ?
O32 W2 Cs2 84.5(3) . . ?
O32 W2 O16 83.1(4) . . ?
O32 W2 O34 78.6(4) . . ?
O34 W2 Cs2 118.6(3) . . ?
O34 W2 O16 77.0(4) . . ?
O6 W3 Cs2 148.3(5) . . ?
O6 W3 O19 99.2(7) . . ?
O6 W3 O22 166.6(6) . . ?
O6 W3 O27 101.1(6) . . ?
O6 W3 O31 90.2(6) . . ?
O19 W3 Cs2 82.4(3) . . ?
O19 W3 O22 83.0(4) . . ?
O19 W3 O27 150.5(5) . . ?
O19 W3 O31 77.0(5) . . ?
O22 W3 Cs2 45.0(3) . . ?
O25 W3 Cs2 45.5(4) . . ?
O25 W3 O6 103.4(7) . . ?
O25 W3 O19 98.1(6) . . ?
O25 W3 O22 89.3(5) . . ?
O25 W3 O27 97.9(6) . . ?
O25 W3 O31 166.1(6) . . ?
O27 W3 Cs2 91.4(3) . . ?
O27 W3 O22 72.5(4) . . ?
O27 W3 O31 81.6(5) . . ?
O31 W3 Cs2 120.6(3) . . ?
O31 W3 O22 77.4(4) . . ?
O11 W4 O13 101.7(6) . . ?
O11 W4 O22 168.7(5) . . ?
O11 W4 O27 99.6(6) . . ?
O11 W4 O33 90.7(5) . . ?
O13 W4 O22 83.2(4) . . ?
O13 W4 O27 150.3(5) . . ?
O13 W4 O33 76.9(5) . . ?
O27 W4 O22 72.4(4) . . ?
O27 W4 O33 82.4(5) . . ?
O29 W4 O11 102.6(6) . . ?
O29 W4 O13 97.6(6) . . ?
O29 W4 O22 86.7(5) . . ?
O29 W4 O27 97.7(6) . . ?
O29 W4 O33 166.5(6) . . ?
O33 W4 O22 80.4(4) . . ?
O8 W5 Cs2 95.9(4) . 2_667 ?
O8 W5 O9 92.7(5) . . ?
O8 W5 O18 101.1(6) . . ?
O8 W5 O21 168.7(6) . . ?
O8 W5 O32 102.5(6) . . ?
O9 W5 Cs2 141.8(4) . 2_667 ?
O9 W5 O21 78.7(4) . . ?
O18 W5 Cs2 59.4(3) . 2_667 ?
O18 W5 O9 82.4(5) . . ?
O18 W5 O21 70.8(4) . . ?
O20 W5 Cs2 39.1(5) . 2_667 ?
O20 W5 O8 101.1(6) . . ?
O20 W5 O9 166.1(5) . . ?
O20 W5 O18 96.6(6) . . ?
O20 W5 O21 87.8(5) . . ?
O20 W5 O32 97.5(6) . . ?
O21 W5 Cs2 86.7(2) . 2_667 ?
O32 W5 Cs2 135.9(3) . 2_667 ?
O32 W5 O9 77.4(5) . . ?
O32 W5 O18 149.5(5) . . ?
O32 W5 O21 82.9(4) . . ?
O12 W6 Cs2 96.6(5) . 2_667 ?
O12 W6 O13 103.0(6) . . ?
O12 W6 O18 97.4(6) . . ?
O12 W6 O21 165.7(5) . . ?
O12 W6 O26 102.3(6) . . ?
O12 W6 O35 92.0(6) . . ?
O13 W6 Cs2 135.9(3) . 2_667 ?
O13 W6 O21 84.3(5) . . ?
O13 W6 O35 78.8(4) . . ?
O18 W6 Cs2 58.4(3) . 2_667 ?
O18 W6 O13 152.2(5) . . ?
O18 W6 O21 72.1(5) . . ?
O18 W6 O35 81.8(4) . . ?
O21 W6 Cs2 86.1(3) . 2_667 ?
O26 W6 Cs2 39.3(4) . 2_667 ?
O26 W6 O13 97.5(5) . . ?
O26 W6 O18 96.5(5) . . ?
O26 W6 O21 88.7(5) . . ?
O26 W6 O35 165.7(6) . . ?
O35 W6 Cs2 140.0(3) . 2_667 ?
O35 W6 O21 77.3(4) . . ?
O44 W7 Cs1 146.9(5) . 2_576 ?
O44 W7 O50 167.7(5) . . ?
O44 W7 O51 99.4(6) . . ?
O44 W7 O54 102.4(7) . . ?
O44 W7 O60 101.7(6) . . ?
O44 W7 O70 92.7(6) . . ?
O50 W7 Cs1 44.5(2) . 2_576 ?
O51 W7 Cs1 91.9(3) . 2_576 ?
O51 W7 O50 72.2(4) . . ?
O51 W7 O70 80.8(4) . . ?
O54 W7 Cs1 45.1(5) . 2_576 ?
O54 W7 O50 87.8(5) . . ?
O54 W7 O51 96.3(6) . . ?
O54 W7 O60 98.4(6) . . ?
O54 W7 O70 164.9(5) . . ?
O60 W7 Cs1 81.2(3) . 2_576 ?
O60 W7 O50 83.6(4) . . ?
O60 W7 O51 151.1(4) . . ?
O60 W7 O70 78.6(4) . . ?
O70 W7 Cs1 119.9(3) . 2_576 ?
O70 W7 O50 77.2(4) . . ?
O46 W8 Cs1 143.6(4) . 2_576 ?
O46 W8 O56 170.2(5) . . ?
O46 W8 O57 101.7(6) . . ?
O46 W8 O60 102.4(6) . . ?
O46 W8 O63 101.4(6) . . ?
O46 W8 O69 92.8(5) . . ?
O56 W8 Cs1 45.4(2) . 2_576 ?
O57 W8 Cs1 42.5(4) . 2_576 ?
O57 W8 O56 86.3(5) . . ?
O57 W8 O60 97.9(5) . . ?
O57 W8 O63 95.3(5) . . ?
O57 W8 O69 165.5(5) . . ?
O60 W8 Cs1 81.2(3) . 2_576 ?
O60 W8 O56 81.9(4) . . ?
O60 W8 O69 79.9(4) . . ?
O63 W8 Cs1 90.6(3) . 2_576 ?
O63 W8 O56 71.9(4) . . ?
O63 W8 O60 149.8(4) . . ?
O63 W8 O69 80.6(4) . . ?
O69 W8 Cs1 123.3(3) . 2_576 ?
O69 W8 O56 79.2(4) . . ?
O43 W9 O50 167.2(6) . . ?
O43 W9 O51 98.1(6) . . ?
O43 W9 O53 103.4(6) . . ?
O43 W9 O59 103.2(6) . . ?
O43 W9 O68 89.7(6) . . ?
O51 W9 O50 72.5(4) . . ?
O51 W9 O68 80.6(4) . . ?
O53 W9 O50 82.6(4) . . ?
O53 W9 O51 149.3(4) . . ?
O53 W9 O68 77.8(4) . . ?
O59 W9 O50 87.1(5) . . ?
O59 W9 O51 99.6(5) . . ?
O59 W9 O53 96.7(5) . . ?
O59 W9 O68 166.9(5) . . ?
O68 W9 O50 80.4(4) . . ?
O37 W10 Cs1 140.2(3) . . ?
O37 W10 O66 77.2(4) . . ?
O49 W10 Cs1 98.2(4) . . ?
O49 W10 O37 92.1(5) . . ?
O49 W10 O53 100.9(5) . . ?
O49 W10 O58 102.7(6) . . ?
O49 W10 O65 101.1(6) . . ?
O49 W10 O66 167.0(5) . . ?
O53 W10 Cs1 134.8(3) . . ?
O53 W10 O37 79.4(4) . . ?
O53 W10 O65 151.4(5) . . ?
O53 W10 O66 84.5(4) . . ?
O58 W10 Cs1 39.2(4) . . ?
O58 W10 O37 165.1(5) . . ?
O58 W10 O53 96.4(5) . . ?
O58 W10 O65 96.3(5) . . ?
O58 W10 O66 88.2(5) . . ?
O65 W10 Cs1 58.6(3) . . ?
O65 W10 O37 81.8(4) . . ?
O65 W10 O66 70.4(4) . . ?
O66 W10 Cs1 85.7(2) . . ?
O45 W11 Cs1 95.9(4) . . ?
O45 W11 O62 103.4(6) . . ?
O45 W11 O64 102.1(6) . . ?
O45 W11 O65 100.7(6) . . ?
O45 W11 O66 168.1(5) . . ?
O45 W11 O71 92.5(5) . . ?
O62 W11 Cs1 134.7(3) . . ?
O62 W11 O65 149.3(4) . . ?
O62 W11 O66 82.4(4) . . ?
O62 W11 O71 78.3(4) . . ?
O64 W11 Cs1 39.4(4) . . ?
O64 W11 O62 96.1(5) . . ?
O64 W11 O65 97.2(5) . . ?
O64 W11 O66 87.4(5) . . ?
O64 W11 O71 165.3(5) . . ?
O65 W11 Cs1 59.8(3) . . ?
O65 W11 O66 70.8(4) . . ?
O65 W11 O71 82.0(4) . . ?
O66 W11 Cs1 86.9(2) . . ?
O71 W11 Cs1 141.8(3) . . ?
O71 W11 O66 78.4(4) . . ?
O47 W12 Cs1 148.4(4) . 2_576 ?
O47 W12 O56 168.5(5) . . ?
O47 W12 O61 102.8(6) . . ?
O47 W12 O62 99.9(5) . . ?
O47 W12 O63 102.2(6) . . ?
O47 W12 O72 92.6(5) . . ?
O56 W12 Cs1 42.9(2) . 2_576 ?
O61 W12 Cs1 45.8(4) . 2_576 ?
O61 W12 O56 88.2(5) . . ?
O61 W12 O62 97.2(5) . . ?
O61 W12 O63 97.0(5) . . ?
O61 W12 O72 164.5(5) . . ?
O62 W12 Cs1 83.9(3) . 2_576 ?
O62 W12 O56 82.0(4) . . ?
O62 W12 O72 78.7(4) . . ?
O63 W12 Cs1 87.5(3) . 2_576 ?
O63 W12 O56 72.5(4) . . ?
O63 W12 O62 150.2(4) . . ?
O63 W12 O72 80.7(4) . . ?
O72 W12 Cs1 118.8(3) . 2_576 ?
O72 W12 O56 76.5(4) . . ?
O50 Cs1 O54 50.9(3) 2_576 2_576 ?
O50 Cs1 O56 46.5(2) 2_576 2_576 ?
O50 Cs1 O57 75.5(3) 2_576 2_576 ?
O50 Cs1 O58 70.2(3) 2_576 2_576 ?
O50 Cs1 O59 49.3(2) 2_576 2_576 ?
O50 Cs1 O61 95.6(2) 2_576 2_576 ?
O50 Cs1 O64 92.9(2) 2_576 2_576 ?
O50 Cs1 O65 156.7(2) 2_576 . ?
O50 Cs1 O66 46.0(2) 2_576 2_576 ?
O54 Cs1 O58 108.8(3) 2_576 2_576 ?
O54 Cs1 O59 61.4(3) 2_576 2_576 ?
O54 Cs1 O61 114.2(3) 2_576 2_576 ?
O54 Cs1 O64 141.8(3) 2_576 2_576 ?
O54 Cs1 O65 115.2(2) 2_576 . ?
O56 Cs1 O54 74.9(3) 2_576 2_576 ?
O56 Cs1 O57 51.5(3) 2_576 2_576 ?
O56 Cs1 O58 93.0(2) 2_576 2_576 ?
O56 Cs1 O59 95.2(2) 2_576 2_576 ?
O56 Cs1 O61 49.8(2) 2_576 2_576 ?
O56 Cs1 O64 70.0(3) 2_576 2_576 ?
O56 Cs1 O65 155.9(2) 2_576 . ?
O56 Cs1 O66 45.7(3) 2_576 2_576 ?
O57 Cs1 O54 56.2(3) 2_576 2_576 ?
O57 Cs1 O58 142.6(3) 2_576 2_576 ?
O57 Cs1 O59 114.2(3) 2_576 2_576 ?
O57 Cs1 O61 61.8(3) 2_576 2_576 ?
O57 Cs1 O64 108.9(3) 2_576 2_576 ?
O57 Cs1 O65 114.2(3) 2_576 . ?
O57 Cs1 O66 97.0(3) 2_576 2_576 ?
O58 Cs1 O50 152.8(3) . 2_576 ?
O58 Cs1 O54 154.2(3) . 2_576 ?
O58 Cs1 O56 114.9(3) . 2_576 ?
O58 Cs1 O57 109.7(3) . 2_576 ?
O58 Cs1 O58 94.9(3) . 2_576 ?
O58 Cs1 O59 135.9(3) . 2_576 ?
O58 Cs1 O61 66.3(3) . 2_576 ?
O58 Cs1 O64 60.0(3) . 2_576 ?
O58 Cs1 O65 103.2(2) 2_576 . ?
O58 Cs1 O65 46.8(2) . . ?
O58 Cs1 O66 107.1(3) . 2_576 ?
O59 Cs1 O58 50.0(3) 2_576 2_576 ?
O59 Cs1 O64 106.8(3) 2_576 2_576 ?
O59 Cs1 O65 108.9(2) 2_576 . ?
O61 Cs1 O58 106.8(3) 2_576 2_576 ?
O61 Cs1 O59 140.5(2) 2_576 2_576 ?
O61 Cs1 O64 49.8(3) 2_576 2_576 ?
O61 Cs1 O65 107.6(2) 2_576 . ?
O64 Cs1 O50 116.0(3) . 2_576 ?
O64 Cs1 O54 111.3(3) . 2_576 ?
O64 Cs1 O56 153.1(3) . 2_576 ?
O64 Cs1 O57 154.0(3) . 2_576 ?
O64 Cs1 O58 60.1(3) . 2_576 ?
O64 Cs1 O58 71.3(3) . . ?
O64 Cs1 O58 59.5(3) 2_576 2_576 ?
O64 Cs1 O59 67.9(3) . 2_576 ?
O64 Cs1 O61 134.3(3) . 2_576 ?
O64 Cs1 O64 94.2(3) . 2_576 ?
O64 Cs1 O65 103.0(2) 2_576 . ?
O64 Cs1 O65 46.7(3) . . ?
O64 Cs1 O66 107.5(3) . 2_576 ?
O66 Cs1 O54 96.7(3) 2_576 2_576 ?
O66 Cs1 O58 47.6(2) 2_576 2_576 ?
O66 Cs1 O59 71.0(2) 2_576 2_576 ?
O66 Cs1 O61 70.8(2) 2_576 2_576 ?
O66 Cs1 O64 47.2(2) 2_576 2_576 ?
O66 Cs1 O65 144.0(2) 2_576 . ?
O15 Cs2 O18 107.5(3) . 2_667 ?
O15 Cs2 O20 49.6(3) . . ?
O15 Cs2 O26 106.2(3) . . ?
O16 Cs2 O15 48.9(3) . . ?
O16 Cs2 O18 154.9(3) . 2_667 ?
O16 Cs2 O20 69.5(3) . . ?
O16 Cs2 O21 45.8(3) . . ?
O16 Cs2 O22 47.2(3) . . ?
O16 Cs2 O24 50.6(3) . . ?
O16 Cs2 O25 74.8(3) . . ?
O16 Cs2 O26 92.9(3) . . ?
O16 Cs2 O29 95.4(3) . . ?
O18 Cs2 O20 103.2(2) 2_667 . ?
O18 Cs2 O26 103.8(3) 2_667 . ?
O20 Cs2 O15 134.6(3) 2_667 . ?
O20 Cs2 O16 153.5(4) 2_667 . ?
O20 Cs2 O18 47.0(3) 2_667 2_667 ?
O20 Cs2 O20 94.7(3) 2_667 . ?
O20 Cs2 O21 107.9(3) 2_667 . ?
O20 Cs2 O22 115.9(3) 2_667 . ?
O20 Cs2 O24 154.1(3) 2_667 . ?
O20 Cs2 O25 111.8(3) 2_667 . ?
O20 Cs2 O26 59.0(3) . . ?
O20 Cs2 O26 60.6(3) 2_667 . ?
O20 Cs2 O26 71.6(3) 2_667 2_667 ?
O20 Cs2 O29 67.9(3) 2_667 . ?
O21 Cs2 O15 70.3(3) . . ?
O21 Cs2 O18 144.2(3) . 2_667 ?
O21 Cs2 O20 46.9(3) . . ?
O21 Cs2 O25 96.7(3) . . ?
O21 Cs2 O26 47.4(3) . . ?
O21 Cs2 O29 70.5(3) . . ?
O22 Cs2 O15 95.5(3) . . ?
O22 Cs2 O18 156.9(3) . 2_667 ?
O22 Cs2 O20 92.7(3) . . ?
O22 Cs2 O21 46.1(3) . . ?
O22 Cs2 O24 74.1(3) . . ?
O22 Cs2 O25 50.9(3) . . ?
O22 Cs2 O26 70.1(3) . . ?
O22 Cs2 O29 48.9(3) . . ?
O24 Cs2 O15 62.6(3) . . ?
O24 Cs2 O18 115.0(3) . 2_667 ?
O24 Cs2 O20 109.1(3) . . ?
O24 Cs2 O21 96.1(3) . . ?
O24 Cs2 O25 54.1(3) . . ?
O24 Cs2 O26 141.2(3) . . ?
O24 Cs2 O29 113.0(3) . . ?
O25 Cs2 O15 113.4(3) . . ?
O25 Cs2 O18 115.5(3) . 2_667 ?
O25 Cs2 O20 141.3(2) . . ?
O25 Cs2 O26 109.6(3) . . ?
O25 Cs2 O29 62.6(3) . . ?
O26 Cs2 O15 66.5(3) 2_667 . ?
O26 Cs2 O16 114.5(3) 2_667 . ?
O26 Cs2 O18 46.4(3) 2_667 2_667 ?
O26 Cs2 O20 60.6(3) 2_667 . ?
O26 Cs2 O21 107.4(3) 2_667 . ?
O26 Cs2 O22 153.2(3) 2_667 . ?
O26 Cs2 O24 111.0(3) 2_667 . ?
O26 Cs2 O25 153.5(3) 2_667 . ?
O26 Cs2 O26 95.1(3) 2_667 . ?
O26 Cs2 O29 135.9(3) 2_667 . ?
O29 Cs2 O15 139.6(3) . . ?
O29 Cs2 O18 109.6(3) . 2_667 ?
O29 Cs2 O20 106.0(3) . . ?
O29 Cs2 O26 49.8(3) . . ?
O50 Se2 Cs1 59.2(3) . 2_576 ?
O50 Se2 O66 98.9(5) . . ?
O56 Se2 Cs1 59.7(3) . 2_576 ?
O56 Se2 O50 98.3(5) . . ?
O56 Se2 O66 98.4(5) . . ?
O66 Se2 Cs1 64.4(3) . 2_576 ?
O16 Se1 Cs2 58.9(4) . . ?
O21 Se1 Cs2 63.8(4) . . ?
O21 Se1 O16 97.3(6) . . ?
O21 Se1 O22 98.5(5) . . ?
O22 Se1 Cs2 59.0(4) . . ?
O22 Se1 O16 97.9(6) . . ?
N4 Co1 N1 98.9(6) . . ?
O14 Co1 N1 80.1(6) . . ?
O14 Co1 N4 91.8(6) . . ?
O14 Co1 O28 98.4(5) . . ?
O14 Co1 O55 92.8(5) . . ?
O28 Co1 N1 86.6(5) . . ?
O28 Co1 N4 169.2(5) . . ?
O48 Co1 N1 89.2(7) . . ?
O48 Co1 N4 79.5(5) . . ?
O48 Co1 O14 165.0(6) . . ?
O48 Co1 O28 91.3(5) . . ?
O48 Co1 O55 98.7(6) . . ?
O55 Co1 N1 171.1(6) . . ?
O55 Co1 N4 86.5(5) . . ?
O55 Co1 O28 89.2(4) . . ?
N2 Co2 C15 96.0(10) . . ?
N5 Co2 N2 98.8(7) . . ?
N5 Co2 O5 87.0(8) . . ?
N5 Co2 C15 58.2(9) . . ?
O5 Co2 N2 71.5(7) . . ?
O5 Co2 C15 141.4(10) . . ?
O17 Co2 N2 85.9(6) . . ?
O17 Co2 N5 174.9(6) . . ?
O17 Co2 O5 92.9(7) . . ?
O17 Co2 C15 123.3(9) . . ?
O42 Co2 N2 102.1(8) . . ?
O42 Co2 N5 87.2(9) . . ?
O42 Co2 O5 170.6(9) . . ?
O42 Co2 O17 93.6(8) . . ?
O42 Co2 O67 96.7(7) . . ?
O42 Co2 C15 30.5(9) . . ?
O67 Co2 N2 160.5(7) . . ?
O67 Co2 N5 87.3(6) . . ?
O67 Co2 O5 90.4(7) . . ?
O67 Co2 O17 87.6(4) . . ?
O67 Co2 C15 102.9(9) . . ?
N6 Co3 N3 104.8(7) . . ?
O2 Co3 N3 77.6(9) . . ?
O2 Co3 N6 94.5(9) . . ?
O2 Co3 O36 103.7(8) . . ?
O2 Co3 O41 152.1(10) . . ?
O2 Co3 O52 103.0(8) . . ?
O36 Co3 N3 88.2(5) . . ?
O36 Co3 N6 159.7(7) . . ?
O36 Co3 O52 84.2(4) . . ?
O41 Co3 N3 84.3(9) . . ?
O41 Co3 N6 69.7(9) . . ?
O41 Co3 O36 96.7(7) . . ?
O41 Co3 O52 97.7(7) . . ?
O52 Co3 N3 172.3(5) . . ?
O52 Co3 N6 82.8(6) . . ?
O36 Co4 O52 81.1(4) . . ?
O36 Co4 O3W 85.0(5) . . ?
O1W Co4 O36 96.2(6) . . ?
O1W Co4 O52 88.8(6) . . ?
O1W Co4 O2W 92.1(6) . . ?
O1W Co4 O3W 173.5(7) . . ?
O2W Co4 O36 167.0(6) . . ?
O2W Co4 O52 89.2(5) . . ?
O2W Co4 O3W 87.8(5) . . ?
O3W Co4 O52 97.7(5) . . ?
O4W Co4 O36 98.2(5) . . ?
O4W Co4 O52 173.0(6) . . ?
O4W Co4 O1W 84.3(7) . . ?
O4W Co4 O2W 92.4(6) . . ?
O4W Co4 O3W 89.2(6) . . ?
O17 Co5 O15W 79.1(8) . . ?
O67 Co5 O17 84.6(5) . . ?
O67 Co5 O3W 85.5(5) . . ?
O67 Co5 O15W 99.6(9) . . ?
O2W Co5 O17 165.0(6) . . ?
O2W Co5 O67 97.7(5) . . ?
O2W Co5 O3W 93.3(6) . . ?
O2W Co5 O4W 95.1(6) . . ?
O2W Co5 O15W 85.9(9) . . ?
O3W Co5 O17 101.7(5) . . ?
O3W Co5 O15W 174.9(9) . . ?
O4W Co5 O17 84.4(5) . . ?
O4W Co5 O67 166.1(6) . . ?
O4W Co5 O3W 88.6(6) . . ?
O4W Co5 O15W 86.5(9) . . ?
O28 P1 O30 110.5(7) . . ?
O28 P1 C1 106.1(8) . . ?
O30 P1 C1 109.6(9) . . ?
O34 P1 O28 114.0(7) . . ?
O34 P1 O30 108.7(6) . . ?
O34 P1 C1 107.7(9) . . ?
O17 P2 O33 111.1(7) . . ?
O17 P2 C4 104.1(7) . . ?
O31 P2 O17 110.9(8) . . ?
O31 P2 O33 112.0(7) . . ?
O31 P2 C4 106.9(8) . . ?
O33 P2 C4 111.5(8) . . ?
O9 P3 O36 110.5(7) . . ?
O9 P3 C7 108.5(9) . . ?
O35 P3 O9 111.9(7) . . ?
O35 P3 O36 112.8(7) . . ?
O35 P3 C7 108.7(8) . . ?
O36 P3 C7 104.1(8) . . ?
O55 P4 C10 105.9(8) . . ?
O69 P4 O55 110.3(7) . . ?
O69 P4 C10 108.8(8) . . ?
O72 P4 O55 112.4(7) . . ?
O72 P4 O69 110.6(6) . . ?
O72 P4 C10 108.6(8) . . ?
O37 P5 O67 113.3(6) . . ?
O37 P5 O71 111.3(6) . . ?
O37 P5 C13 106.5(7) . . ?
O67 P5 C13 103.6(7) . . ?
O71 P5 O67 110.1(6) . . ?
O71 P5 C13 111.7(8) . . ?
O52 P6 O70 110.9(6) . . ?
O52 P6 C16 103.4(7) . . ?
O68 P6 O52 111.6(7) . . ?
O68 P6 O70 112.0(6) . . ?
O68 P6 C16 109.2(8) . . ?
O70 P6 C16 109.3(8) . . ?
C1 N1 Co1 105.7(12) . . ?
C1 N1 C2 112.7(14) . . ?
C2 N1 Co1 107.2(12) . . ?
C4 N2 Co2 96.4(12) . . ?
C4 N2 C5 117(2) . . ?
C5 N2 Co2 115.4(16) . . ?
C7 N3 Co3 105.4(12) . . ?
C8 N3 Co3 101.0(17) . . ?
C8 N3 C7 116(2) . . ?
C10 N4 Co1 107.3(11) . . ?
C11 N4 Co1 110.2(10) . . ?
C11 N4 C10 110.9(14) . . ?
C13 N5 Co2 109.6(12) . . ?
C14 N5 Co2 108.1(17) . . ?
C14 N5 C13 111(2) . . ?
C16 N6 Co3 103.6(13) . . ?
C16 N6 C17 118.5(17) . . ?
C17 N6 Co3 113.5(14) . . ?
C9 O2 Co3 126(2) . . ?
C6 O5 Co2 125.1(18) . . ?
P3 O9 W5 127.6(7) . . ?
W4 O13 W6 143.1(7) . . ?
C3 O14 Co1 116.8(16) . . ?
W2 O15 Cs2 112.9(6) . . ?
W2 O15 Na1 136.6(8) . . ?
Na1 O15 Cs2 85.0(4) . . ?
W1 O16 Cs2 103.5(4) . . ?
W2 O16 W1 93.7(4) . . ?
W2 O16 Cs2 108.8(4) . . ?
Se1 O16 W1 126.4(6) . . ?
Se1 O16 W2 127.9(6) . . ?
Se1 O16 Cs2 93.9(4) . . ?
Co2 O17 Co5 91.8(5) . . ?
P2 O17 Co2 115.3(7) . . ?
P2 O17 Co5 150.8(8) . . ?
W5 O18 Cs2 92.9(4) . 2_667 ?
W6 O18 W5 123.2(5) . . ?
W6 O18 Cs2 95.2(3) . 2_667 ?
W1 O19 W3 142.4(6) . . ?
W5 O20 Cs2 120.8(7) . 2_667 ?
W5 O20 Cs2 114.8(5) . . ?
W5 O20 Na1 137.7(7) . . ?
Cs2 O20 Cs2 85.3(3) 2_667 . ?
Na1 O20 Cs2 97.2(4) . 2_667 ?
Na1 O20 Cs2 83.7(4) . . ?
W5 O21 Cs2 108.4(4) . . ?
W6 O21 W5 94.0(4) . . ?
W6 O21 Cs2 108.5(3) . . ?
Se1 O21 W5 128.0(6) . . ?
Se1 O21 W6 127.0(6) . . ?
Se1 O21 Cs2 89.2(4) . . ?
W3 O22 W4 93.0(4) . . ?
W3 O22 Cs2 104.4(4) . . ?
W4 O22 Cs2 108.3(4) . . ?
Se1 O22 W3 127.6(6) . . ?
Se1 O22 W4 127.1(6) . . ?
Se1 O22 Cs2 94.0(4) . . ?
W2 O23 W1 123.3(6) . . ?
W1 O24 Cs2 117.3(6) . . ?
W3 O25 Cs2 113.6(5) . . ?
W6 O26 Cs2 120.3(6) . 2_667 ?
W6 O26 Cs2 113.2(5) . . ?
W6 O26 Na1 139.2(8) . 2_667 ?
Cs2 O26 Cs2 84.9(3) 2_667 . ?
Na1 O26 Cs2 97.6(4) 2_667 2_667 ?
Na1 O26 Cs2 82.8(4) 2_667 . ?
W4 O27 W3 122.1(6) . . ?
P1 O28 Co1 115.4(7) . . ?
W4 O29 Cs2 115.3(5) . . ?
W4 O29 Na1 136.6(7) . 2_667 ?
Na1 O29 Cs2 84.4(4) 2_667 . ?
P1 O30 W1 131.3(7) . . ?
P2 O31 W3 127.0(7) . . ?
W5 O32 W2 144.1(6) . . ?
P2 O33 W4 126.8(7) . . ?
P1 O34 W2 130.0(6) . . ?
P3 O35 W6 129.0(7) . . ?
Co3 O36 Co4 97.8(4) . . ?
P3 O36 Co3 114.5(5) . . ?
P3 O36 Co4 144.3(7) . . ?
P5 O37 W10 129.3(6) . . ?
C18 O41 Co3 140(2) . . ?
C15 O42 Co2 97.8(19) . . ?
C12 O48 Co1 116.8(15) . . ?
W7 O50 W9 92.6(3) . . ?
W7 O50 Cs1 104.8(3) . 2_576 ?
W9 O50 Cs1 108.6(3) . 2_576 ?
Se2 O50 W7 126.8(5) . . ?
Se2 O50 W9 127.8(5) . . ?
Se2 O50 Cs1 94.1(4) . 2_576 ?
W9 O51 W7 122.7(5) . . ?
Co3 O52 Co4 95.2(4) . . ?
P6 O52 Co3 116.6(6) . . ?
P6 O52 Co4 147.8(6) . . ?
W9 O53 W10 145.0(6) . . ?
W7 O54 Cs1 113.8(5) . 2_576 ?
P4 O55 Co1 116.2(6) . . ?
W8 O56 Cs1 103.2(3) . 2_576 ?
W12 O56 W8 92.4(4) . . ?
W12 O56 Cs1 107.5(3) . 2_576 ?
Se2 O56 W8 128.5(5) . . ?
Se2 O56 W12 128.3(6) . . ?
Se2 O56 Cs1 93.6(4) . 2_576 ?
W8 O57 Cs1 116.6(5) . 2_576 ?
W10 O58 Cs1 113.7(5) . 2_576 ?
W10 O58 Cs1 120.1(5) . . ?
W10 O58 Na2 137.9(6) . . ?
Cs1 O58 Cs1 85.1(3) . 2_576 ?
Na2 O58 Cs1 84.8(4) . 2_576 ?
Na2 O58 Cs1 98.0(4) . . ?
W9 O59 Cs1 114.3(5) . 2_576 ?
W9 O59 Na2 136.3(7) . . ?
Na2 O59 Cs1 85.0(3) . 2_576 ?
W7 O60 W8 146.5(6) . . ?
W12 O61 Cs1 113.8(5) . 2_576 ?
W12 O61 Na2 135.0(6) . 2_576 ?
Na2 O61 Cs1 87.0(4) 2_576 2_576 ?
W11 O62 W12 144.9(6) . . ?
W12 O63 W8 123.2(5) . . ?
W11 O64 Cs1 115.1(5) . 2_576 ?
W11 O64 Cs1 119.9(6) . . ?
W11 O64 Na2 136.5(6) . 2_576 ?
Cs1 O64 Cs1 85.8(3) . 2_576 ?
Na2 O64 Cs1 98.6(4) 2_576 . ?
Na2 O64 Cs1 85.1(4) 2_576 2_576 ?
W10 O65 Cs1 94.6(3) . . ?
W11 O65 W10 124.4(6) . . ?
W11 O65 Cs1 93.4(4) . . ?
W10 O66 W11 94.5(4) . . ?
W10 O66 Cs1 108.2(3) . 2_576 ?
W11 O66 Cs1 108.4(3) . 2_576 ?
Se2 O66 W10 126.7(5) . . ?
Se2 O66 W11 128.5(5) . . ?
Se2 O66 Cs1 88.4(4) . 2_576 ?
Co5 O67 Co2 95.9(4) . . ?
P5 O67 Co2 116.0(6) . . ?
P5 O67 Co5 146.0(7) . . ?
P6 O68 W9 126.5(6) . . ?
P4 O69 W8 129.5(6) . . ?
P6 O70 W7 126.5(6) . . ?
P5 O71 W11 129.0(6) . . ?
P4 O72 W12 128.9(6) . . ?
P1 C1 H1A 109.0 . . ?
P1 C1 H1B 109.0 . . ?
N1 C1 P1 112.9(14) . . ?
N1 C1 H1A 109.0 . . ?
N1 C1 H1B 109.0 . . ?
H1A C1 H1B 107.8 . . ?
N1 C2 H2A 108.6 . . ?
N1 C2 H2B 108.6 . . ?
H2A C2 H2B 107.5 . . ?
C3 C2 N1 115(2) . . ?
C3 C2 H2A 108.6 . . ?
C3 C2 H2B 108.6 . . ?
O4 C3 O14 127(3) . . ?
O4 C3 C2 112(3) . . ?
O14 C3 C2 121(3) . . ?
P2 C4 H4A 108.9 . . ?
P2 C4 H4B 108.9 . . ?
N2 C4 P2 113.4(14) . . ?
N2 C4 H4A 108.9 . . ?
N2 C4 H4B 108.9 . . ?
H4A C4 H4B 107.7 . . ?
N2 C5 H5A 108.2 . . ?
N2 C5 H5B 108.2 . . ?
N2 C5 C6 116(2) . . ?
H5A C5 H5B 107.4 . . ?
C6 C5 H5A 108.2 . . ?
C6 C5 H5B 108.2 . . ?
O1 C6 O5 129(3) . . ?
O1 C6 C5 121(2) . . ?
O5 C6 C5 110(2) . . ?
P3 C7 H7A 109.2 . . ?
P3 C7 H7B 109.2 . . ?
N3 C7 P3 112.1(13) . . ?
N3 C7 H7A 109.2 . . ?
N3 C7 H7B 109.2 . . ?
H7A C7 H7B 107.9 . . ?
N3 C8 H8A 109.8 . . ?
N3 C8 H8B 109.8 . . ?
N3 C8 C9 110(3) . . ?
H8A C8 H8B 108.2 . . ?
C9 C8 H8A 109.8 . . ?
C9 C8 H8B 109.8 . . ?
O2 C9 C8 106(2) . . ?
O3 C9 O2 150(4) . . ?
O3 C9 C8 104(2) . . ?
P4 C10 H10A 109.6 . . ?
P4 C10 H10B 109.6 . . ?
N4 C10 P4 110.4(12) . . ?
N4 C10 H10A 109.6 . . ?
N4 C10 H10B 109.6 . . ?
H10A C10 H10B 108.1 . . ?
N4 C11 H11A 109.0 . . ?
N4 C11 H11B 109.0 . . ?
H11A C11 H11B 107.8 . . ?
C12 C11 N4 113.0(17) . . ?
C12 C11 H11A 109.0 . . ?
C12 C11 H11B 109.0 . . ?
O40 C12 O48 121(3) . . ?
O40 C12 C11 118(2) . . ?
O48 C12 C11 120(2) . . ?
P5 C13 H13A 109.1 . . ?
P5 C13 H13B 109.1 . . ?
N5 C13 P5 112.6(13) . . ?
N5 C13 H13A 109.1 . . ?
N5 C13 H13B 109.1 . . ?
H13A C13 H13B 107.8 . . ?
N5 C14 H14A 111.4 . . ?
N5 C14 H14B 111.4 . . ?
H14A C14 H14B 109.3 . . ?
C15 C14 N5 102(2) . . ?
C15 C14 H14A 111.4 . . ?
C15 C14 H14B 111.4 . . ?
O38 C15 Co2 163(2) . . ?
O42 C15 Co2 51.7(15) . . ?
O42 C15 O38 112(3) . . ?
O42 C15 C14 140(3) . . ?
C14 C15 Co2 91.8(17) . . ?
C14 C15 O38 102(2) . . ?
P6 C16 H16A 109.8 . . ?
P6 C16 H16B 109.8 . . ?
N6 C16 P6 109.5(12) . . ?
N6 C16 H16A 109.8 . . ?
N6 C16 H16B 109.8 . . ?
H16A C16 H16B 108.2 . . ?
N6 C17 H17A 109.1 . . ?
N6 C17 H17B 109.1 . . ?
H17A C17 H17B 107.8 . . ?
C18 C17 N6 113(3) . . ?
C18 C17 H17A 109.1 . . ?
C18 C17 H17B 109.1 . . ?
O39 C18 O41 146(3) . . ?
O39 C18 C17 115(3) . . ?
O41 C18 C17 99(3) . . ?
Cs2 Na1 Cs2 67.62(14) 2_667 . ?
O15 Na1 Cs2 58.6(4) . . ?
O15 Na1 Cs2 117.0(5) . 2_667 ?
O15 Na1 O29 174.9(6) . 2_667 ?
O20 Na1 Cs2 61.7(4) . . ?
O20 Na1 Cs2 48.0(3) . 2_667 ?
O20 Na1 O15 77.7(5) . . ?
O20 Na1 O29 99.5(5) . 2_667 ?
O26 Na1 Cs2 62.4(4) 2_667 2_667 ?
O26 Na1 Cs2 47.9(3) 2_667 . ?
O26 Na1 O15 98.7(5) 2_667 . ?
O26 Na1 O20 93.5(5) 2_667 . ?
O26 Na1 O29 77.1(4) 2_667 2_667 ?
O29 Na1 Cs2 58.5(4) 2_667 2_667 ?
O29 Na1 Cs2 116.3(4) 2_667 . ?
Cs1 Na2 Cs1 66.56(12) 2_576 . ?
O58 Na2 Cs1 47.5(3) . . ?
O58 Na2 Cs1 60.3(4) . 2_576 ?
O58 Na2 O59 76.3(4) . . ?
O58 Na2 O61 97.7(5) . 2_576 ?
O58 Na2 O64 90.4(5) . 2_576 ?
O58 Na2 O11W 80.4(6) . . ?
O59 Na2 Cs1 57.9(3) . 2_576 ?
O59 Na2 Cs1 115.2(3) . . ?
O59 Na2 O11W 94.2(5) . . ?
O61 Na2 Cs1 57.3(3) 2_576 . ?
O61 Na2 Cs1 115.1(4) 2_576 2_576 ?
O61 Na2 O59 172.3(5) 2_576 . ?
O61 Na2 O11W 89.4(6) 2_576 . ?
O64 Na2 Cs1 46.8(3) 2_576 2_576 ?
O64 Na2 Cs1 60.0(3) 2_576 . ?
O64 Na2 O59 98.1(5) 2_576 . ?
O64 Na2 O61 77.0(5) 2_576 2_576 ?
O64 Na2 O11W 162.5(7) 2_576 . ?
O11W Na2 Cs1 103.4(5) . . ?
O11W Na2 Cs1 135.1(4) . 2_576 ?

loop_
_geom_bond_atom_site_label_1
_geom_bond_atom_site_label_2
_geom_bond_distance
_geom_bond_site_symmetry_2
_geom_bond_publ_flag
W1 Cs2 4.3986(15) . ?
W1 O7 1.658(14) . ?
W1 O16 2.349(12) . ?
W1 O19 1.898(12) . ?
W1 O23 1.954(12) . ?
W1 O24 1.696(10) . ?
W1 O30 2.143(11) . ?
W2 Cs2 4.5108(16) . ?
W2 O10 1.703(14) . ?
W2 O15 1.701(11) . ?
W2 O16 2.297(12) . ?
W2 O23 1.897(13) . ?
W2 O32 1.952(13) . ?
W2 O34 2.189(9) . ?
W3 Cs2 4.4041(15) . ?
W3 O6 1.755(13) . ?
W3 O19 1.947(12) . ?
W3 O22 2.315(11) . ?
W3 O25 1.715(11) . ?
W3 O27 1.953(13) . ?
W3 O31 2.240(12) . ?
W4 O11 1.708(13) . ?
W4 O13 1.908(11) . ?
W4 O22 2.349(12) . ?
W4 O27 1.914(12) . ?
W4 O29 1.696(12) . ?
W4 O33 2.188(11) . ?
W5 Cs2 4.2165(14) 2_667 ?
W5 O8 1.694(12) . ?
W5 O9 2.216(11) . ?
W5 O18 1.964(14) . ?
W5 O20 1.683(11) . ?
W5 O21 2.328(11) . ?
W5 O32 1.859(13) . ?
W6 Cs2 4.2488(15) 2_667 ?
W6 O12 1.669(15) . ?
W6 O13 1.922(11) . ?
W6 O18 1.897(13) . ?
W6 O21 2.318(12) . ?
W6 O26 1.716(11) . ?
W6 O35 2.213(10) . ?
W7 Cs1 4.4215(15) 2_576 ?
W7 O44 1.732(13) . ?
W7 O50 2.332(10) . ?
W7 O51 1.953(11) . ?
W7 O54 1.739(12) . ?
W7 O60 1.878(10) . ?
W7 O70 2.225(10) . ?
W8 Cs1 4.4057(15) 2_576 ?
W8 O46 1.701(13) . ?
W8 O56 2.356(11) . ?
W8 O57 1.756(11) . ?
W8 O60 1.929(10) . ?
W8 O63 1.928(11) . ?
W8 O69 2.200(10) . ?
W9 O43 1.722(12) . ?
W9 O50 2.353(10) . ?
W9 O51 1.907(12) . ?
W9 O53 1.889(10) . ?
W9 O59 1.716(10) . ?
W9 O68 2.231(11) . ?
W10 Cs1 4.2644(14) . ?
W10 O37 2.213(9) . ?
W10 O49 1.728(13) . ?
W10 O53 1.926(10) . ?
W10 O58 1.737(10) . ?
W10 O65 1.928(10) . ?
W10 O66 2.309(10) . ?
W11 Cs1 4.2163(14) . ?
W11 O45 1.716(11) . ?
W11 O62 1.892(12) . ?
W11 O64 1.718(11) . ?
W11 O65 1.905(11) . ?
W11 O66 2.309(10) . ?
W11 O71 2.210(10) . ?
W12 Cs1 4.5122(14) 2_576 ?
W12 O47 1.695(11) . ?
W12 O56 2.335(10) . ?
W12 O61 1.721(10) . ?
W12 O62 1.918(12) . ?
W12 O63 1.921(12) . ?
W12 O72 2.227(9) . ?
Cs1 O50 3.208(10) 2_576 ?
Cs1 O54 3.424(15) 2_576 ?
Cs1 O56 3.222(10) 2_576 ?
Cs1 O57 3.330(13) 2_576 ?
Cs1 O58 3.119(12) . ?
Cs1 O58 3.654(13) 2_576 ?
Cs1 O59 3.560(12) 2_576 ?
Cs1 O61 3.534(12) 2_576 ?
Cs1 O64 3.088(12) . ?
Cs1 O64 3.644(12) 2_576 ?
Cs1 O65 3.651(10) . ?
Cs1 O66 3.360(9) 2_576 ?
Cs2 O15 3.568(14) . ?
Cs2 O16 3.212(11) . ?
Cs2 O18 3.633(10) 2_667 ?
Cs2 O20 3.099(12) 2_667 ?
Cs2 O20 3.687(13) . ?
Cs2 O21 3.357(11) . ?
Cs2 O22 3.215(11) . ?
Cs2 O24 3.356(13) . ?
Cs2 O25 3.429(14) . ?
Cs2 O26 3.116(13) 2_667 ?
Cs2 O26 3.695(14) . ?
Cs2 O29 3.546(14) . ?
Se2 O50 1.679(9) . ?
Se2 O56 1.678(10) . ?
Se2 O66 1.706(10) . ?
Se1 O16 1.711(13) . ?
Se1 O21 1.699(11) . ?
Se1 O22 1.702(10) . ?
Co1 N1 2.206(16) . ?
Co1 N4 2.149(14) . ?
Co1 O14 2.079(16) . ?
Co1 O28 2.112(11) . ?
Co1 O48 2.072(15) . ?
Co1 O55 2.086(11) . ?
Co2 N2 2.33(2) . ?
Co2 N5 2.145(18) . ?
Co2 O5 2.25(2) . ?
Co2 O17 2.075(13) . ?
Co2 O42 2.00(2) . ?
Co2 O67 2.082(10) . ?
Co2 C15 2.52(3) . ?
Co3 N3 2.184(16) . ?
Co3 N6 2.133(18) . ?
Co3 O2 1.79(2) . ?
Co3 O36 2.075(10) . ?
Co3 O41 2.04(2) . ?
Co3 O52 2.085(10) . ?
Co4 O36 2.109(10) . ?
Co4 O52 2.181(10) . ?
Co4 O1W 2.075(16) . ?
Co4 O2W 2.086(12) . ?
Co4 O3W 2.135(15) . ?
Co4 O4W 1.934(14) . ?
Co5 O17 2.210(12) . ?
Co5 O67 2.065(12) . ?
Co5 O2W 1.931(15) . ?
Co5 O3W 2.094(15) . ?
Co5 O4W 2.003(13) . ?
Co5 O15W 2.23(3) . ?
P1 O28 1.511(11) . ?
P1 O30 1.548(14) . ?
P1 O34 1.503(11) . ?
P1 C1 1.803(19) . ?
P2 O17 1.520(12) . ?
P2 O31 1.505(13) . ?
P2 O33 1.570(13) . ?
P2 C4 1.774(16) . ?
P3 O9 1.503(15) . ?
P3 O35 1.498(12) . ?
P3 O36 1.545(10) . ?
P3 C7 1.817(19) . ?
P4 O55 1.511(10) . ?
P4 O69 1.502(13) . ?
P4 O72 1.482(11) . ?
P4 C10 1.795(19) . ?
P5 O37 1.496(11) . ?
P5 O67 1.540(10) . ?
P5 O71 1.503(12) . ?
P5 C13 1.843(17) . ?
P6 O52 1.525(10) . ?
P6 O68 1.525(12) . ?
P6 O70 1.539(11) . ?
P6 C16 1.841(14) . ?
N1 C1 1.50(2) . ?
N1 C2 1.50(3) . ?
N2 C4 1.491(10) . ?
N2 C5 1.514(10) . ?
N3 C7 1.511(9) . ?
N3 C8 1.493(10) . ?
N4 C10 1.54(2) . ?
N4 C11 1.493(9) . ?
N5 C13 1.49(2) . ?
N5 C14 1.482(10) . ?
N6 C16 1.53(2) . ?
N6 C17 1.70(3) . ?
O1 C6 1.212(10) . ?
O2 C9 1.411(10) . ?
O3 C9 1.208(10) . ?
O4 C3 1.19(3) . ?
O5 C6 1.407(10) . ?
O14 C3 1.26(3) . ?
O15 Na1 2.477(15) . ?
O20 Na1 2.380(17) . ?
O26 Na1 2.381(14) 2_667 ?
O29 Na1 2.508(14) 2_667 ?
O38 C15 1.56(4) . ?
O39 C18 1.23(4) . ?
O40 C12 1.21(3) . ?
O41 C18 1.36(4) . ?
O42 C15 1.29(3) . ?
O48 C12 1.28(3) . ?
O58 Na2 2.402(13) . ?
O59 Na2 2.538(14) . ?
O61 Na2 2.448(14) 2_576 ?
O64 Na2 2.406(14) 2_576 ?
C1 H1A 0.9700 . ?
C1 H1B 0.9700 . ?
C2 H2A 0.9700 . ?
C2 H2B 0.9700 . ?
C2 C3 1.46(3) . ?
C4 H4A 0.9700 . ?
C4 H4B 0.9700 . ?
C5 H5A 0.9700 . ?
C5 H5B 0.9700 . ?
C5 C6 1.515(10) . ?
C7 H7A 0.9700 . ?
C7 H7B 0.9700 . ?
C8 H8A 0.9700 . ?
C8 H8B 0.9700 . ?
C8 C9 1.505(10) . ?
C10 H10A 0.9700 . ?
C10 H10B 0.9700 . ?
C11 H11A 0.9700 . ?
C11 H11B 0.9700 . ?
C11 C12 1.45(3) . ?
C13 H13A 0.9700 . ?
C13 H13B 0.9700 . ?
C14 H14A 0.9700 . ?
C14 H14B 0.9700 . ?
C14 C15 1.475(19) . ?
C16 H16A 0.9700 . ?
C16 H16B 0.9700 . ?
C17 H17A 0.9700 . ?
C17 H17B 0.9700 . ?
C17 C18 1.505(10) . ?
Na2 O11W 2.63(2) . ?

loop_
_smtbx_masks_void_nr
_smtbx_masks_void_average_x
_smtbx_masks_void_average_y
_smtbx_masks_void_average_z
_smtbx_masks_void_volume
_smtbx_masks_void_count_electrons
_smtbx_masks_void_content
1 -0.087 -0.354 -0.688 3266.6 1291.8 ?
